data_4311711
loop_
_publ_author_name
'Claire Mantel'
'Carole Baffert'
'Isabel Romero'
'Alain Deronzier'
'Jacques P\'ecaut'
'Marie-No\"elle Collomb'
'Carole Duboc'

_publ_section_title
;
 Structural Characterization and Electronic Properties Determination by
 High-Field and High-Frequency EPR of a Series of Five-Coordinated Mn(II)
 Complexes
;
_journal_name_full 'Inorganic Chemistry'
_journal_page_first 6455
_journal_page_last 6463
_journal_paper_doi 10.1021/ic049650k
_journal_volume 43
_journal_year 2004
_chemical_formula_sum 'C17 H11 Mn N5 S2'
_chemical_formula_weight 404.37
_chemical_name_systematic
;
 ?
;
_space_group_IT_number 15
_symmetry_cell_setting monoclinic
_symmetry_space_group_name_Hall '-C 2yc'
_symmetry_space_group_name_H-M 'C 1 2/c 1'
_atom_sites_solution_hydrogens geom
_atom_sites_solution_primary direct
_atom_sites_solution_secondary difmap
_audit_creation_method SHELXL-97
_cell_angle_alpha 90.00
_cell_angle_beta 111.307(4)
_cell_angle_gamma 90.00
_cell_formula_units_Z 4
_cell_length_a 13.971(2)
_cell_length_b 9.5551(16)
_cell_length_c 14.485(2)
_cell_measurement_temperature 298(2)
_cell_volume 1801.5(5)
_computing_cell_refinement 'Bruker SMART'
_computing_data_collection 'Bruker SMART'
_computing_data_reduction 'Bruker SHELXTL'
_computing_molecular_graphics 'Bruker SHELXTL'
_computing_publication_material 'Bruker SHELXTL'
_computing_structure_refinement 'SHELXL-97 (Sheldrick, 1997)'
_computing_structure_solution 'SHELXS-97 (Sheldrick, 1990)'
_diffrn_ambient_temperature 298(2)
_diffrn_measured_fraction_theta_full 0.727
_diffrn_measured_fraction_theta_max 0.727
_diffrn_measurement_device_type 'CCD area detector'
_diffrn_measurement_method 'phi and omega scans'
_diffrn_radiation_monochromator graphite
_diffrn_radiation_source 'fine-focus sealed tube'
_diffrn_radiation_type MoK\a
_diffrn_radiation_wavelength 0.71073
_diffrn_reflns_av_R_equivalents 0.0388
_diffrn_reflns_av_sigmaI/netI 0.0760
_diffrn_reflns_limit_h_max 19
_diffrn_reflns_limit_h_min -6
_diffrn_reflns_limit_k_max 11
_diffrn_reflns_limit_k_min -12
_diffrn_reflns_limit_l_max 14
_diffrn_reflns_limit_l_min -18
_diffrn_reflns_number 3474
_diffrn_reflns_theta_full 29.27
_diffrn_reflns_theta_max 29.27
_diffrn_reflns_theta_min 2.64
_exptl_absorpt_coefficient_mu 0.973
_exptl_absorpt_correction_type none
_exptl_crystal_density_diffrn 1.491
_exptl_crystal_density_method 'not measured'
_exptl_crystal_F_000 820
_exptl_crystal_size_max 0.2
_exptl_crystal_size_mid 0.2
_exptl_crystal_size_min 0.5
_refine_diff_density_max 0.335
_refine_diff_density_min -0.241
_refine_diff_density_rms 0.054
_refine_ls_extinction_method none
_refine_ls_goodness_of_fit_ref 0.840
_refine_ls_hydrogen_treatment mixed
_refine_ls_matrix_type full
_refine_ls_number_parameters 137
_refine_ls_number_reflns 1784
_refine_ls_number_restraints 0
_refine_ls_restrained_S_all 0.840
_refine_ls_R_factor_all 0.0869
_refine_ls_R_factor_gt 0.0405
_refine_ls_shift/su_max 0.001
_refine_ls_shift/su_mean 0.000
_refine_ls_structure_factor_coef Fsqd
_refine_ls_weighting_details 'calc w=1/[\s^2^(Fo^2^)+(0.0521P)^2^+0.0000P] where P=(Fo^2^+2Fc^2^)/3'
_refine_ls_weighting_scheme calc
_refine_ls_wR_factor_gt 0.0883
_refine_ls_wR_factor_ref 0.0960
_reflns_number_gt 969
_reflns_number_total 1784
_reflns_threshold_expression >2sigma(I)
_cod_data_source_file ic049650ksi20040316_102750.cif
_cod_data_source_block struc
_cod_depositor_comments
;
The following automatic conversions were performed:
'_symmetry_cell_setting' value 'Monoclinic' changed to 'monoclinic'
according to '/home/saulius/struct/CIF-dictionaries/cif_core.dic'
dictionary named 'cif_core.dic' version 2.4.1 from 2010-06-29.

Automatic conversion script
Id: cif_fix_enum 1527 2010-12-29 10:47:43Z saulius 
;
_cod_database_code 4311711

loop_
_symmetry_equiv_pos_as_xyz
'x, y, z'
'-x, y, -z+1/2'
'x+1/2, y+1/2, z'
'-x+1/2, y+1/2, -z+1/2'
'-x, -y, -z'
'x, -y, z-1/2'
'-x+1/2, -y+1/2, -z'
'x+1/2, -y+1/2, z-1/2'

loop_
_atom_site_label
_atom_site_type_symbol
_atom_site_fract_x
_atom_site_fract_y
_atom_site_fract_z
_atom_site_U_iso_or_equiv
_atom_site_adp_type
_atom_site_occupancy
_atom_site_symmetry_multiplicity
_atom_site_calc_flag
_atom_site_refinement_flags
_atom_site_disorder_assembly
_atom_site_disorder_group
Mn Mn 0.0000 0.83723(6) 0.2500 0.0445(3) Uani 1 2 d S . .
S S 0.18353(8) 0.52252(10) 0.11810(8) 0.0803(4) Uani 1 1 d . . .
N1 N 0.08184(16) 0.9071(2) 0.4067(2) 0.0468(7) Uani 1 1 d . . .
N2 N 0.0000 1.0666(3) 0.2500 0.0407(9) Uani 1 2 d S . .
N3 N 0.09899(19) 0.7045(3) 0.2162(2) 0.0596(8) Uani 1 1 d . . .
C1 C 0.1207(2) 0.8206(4) 0.4835(3) 0.0547(9) Uani 1 1 d . . .
H1 H 0.1117(18) 0.724(3) 0.469(2) 0.048(8) Uiso 1 1 d . . .
C2 C 0.1700(3) 0.8646(4) 0.5784(3) 0.0636(10) Uani 1 1 d . . .
H2 H 0.196(2) 0.802(3) 0.633(3) 0.067(11) Uiso 1 1 d . . .
C3 C 0.1799(3) 1.0054(5) 0.5952(4) 0.0690(12) Uani 1 1 d . . .
H3 H 0.209(2) 1.037(3) 0.655(2) 0.051(10) Uiso 1 1 d . . .
C4 C 0.1406(3) 1.0971(4) 0.5183(3) 0.0590(10) Uani 1 1 d . . .
H4 H 0.151(2) 1.190(3) 0.529(2) 0.052(9) Uiso 1 1 d . . .
C5 C 0.0915(2) 1.0457(3) 0.4239(2) 0.0434(8) Uani 1 1 d . . .
C6 C 0.0450(2) 1.1352(3) 0.3352(2) 0.0460(9) Uani 1 1 d . . .
C7 C 0.0451(3) 1.2800(3) 0.3376(3) 0.0605(10) Uani 1 1 d . . .
H7 H 0.0760(18) 1.327(3) 0.391(2) 0.041(9) Uiso 1 1 d . . .
C8 C 0.0000 1.3515(5) 0.2500 0.0715(17) Uani 1 2 d S . .
H8 H 0.0000 1.451(5) 0.2500 0.060(12) Uiso 1 2 d S . .
C9 C 0.1334(2) 0.6280(3) 0.1747(2) 0.0461(8) Uani 1 1 d . . .

loop_
_atom_site_aniso_label
_atom_site_aniso_U_11
_atom_site_aniso_U_22
_atom_site_aniso_U_33
_atom_site_aniso_U_23
_atom_site_aniso_U_13
_atom_site_aniso_U_12
Mn 0.0580(4) 0.0340(3) 0.0476(6) 0.000 0.0265(3) 0.000
S 0.1101(8) 0.0670(6) 0.0875(10) 0.0000(5) 0.0643(7) 0.0220(5)
N1 0.0507(13) 0.0436(14) 0.047(2) -0.0017(13) 0.0185(12) 0.0029(11)
N2 0.0503(18) 0.0365(18) 0.043(3) 0.000 0.0254(18) 0.000
N3 0.0753(17) 0.0533(16) 0.058(2) -0.0012(14) 0.0339(15) 0.0130(13)
C1 0.0589(19) 0.050(2) 0.051(3) -0.004(2) 0.0151(18) 0.0040(16)
C2 0.067(2) 0.069(3) 0.051(3) 0.005(2) 0.0159(19) 0.0081(18)
C3 0.072(2) 0.086(3) 0.044(3) -0.012(3) 0.015(2) 0.002(2)
C4 0.073(2) 0.054(2) 0.052(3) -0.017(2) 0.026(2) -0.0040(19)
C5 0.0497(16) 0.0469(17) 0.041(3) -0.0046(17) 0.0254(16) -0.0020(14)
C6 0.0534(16) 0.0421(17) 0.053(3) -0.0043(16) 0.0317(17) -0.0018(13)
C7 0.087(2) 0.0393(19) 0.063(3) -0.013(2) 0.037(2) -0.0068(17)
C8 0.097(4) 0.034(3) 0.094(6) 0.000 0.047(3) 0.000
C9 0.0528(17) 0.0446(17) 0.039(2) 0.0092(15) 0.0143(15) 0.0019(13)

loop_
_atom_type_symbol
_atom_type_description
_atom_type_scat_dispersion_real
_atom_type_scat_dispersion_imag
_atom_type_scat_source
C C 0.0033 0.0016 'International Tables Vol C Tables 4.2.6.8 and 6.1.1.4'
H H 0.0000 0.0000 'International Tables Vol C Tables 4.2.6.8 and 6.1.1.4'
N N 0.0061 0.0033 'International Tables Vol C Tables 4.2.6.8 and 6.1.1.4'
S S 0.1246 0.1234 'International Tables Vol C Tables 4.2.6.8 and 6.1.1.4'
Mn Mn 0.3368 0.7283 'International Tables Vol C Tables 4.2.6.8 and 6.1.1.4'

loop_
_geom_angle_atom_site_label_1
_geom_angle_atom_site_label_2
_geom_angle_atom_site_label_3
_geom_angle
_geom_angle_site_symmetry_1
_geom_angle_site_symmetry_3
_geom_angle_publ_flag
N3 Mn N3 104.09(14) 2 . ?
N3 Mn N2 127.95(7) 2 . ?
N3 Mn N2 127.95(7) . . ?
N3 Mn N1 94.72(10) 2 . ?
N3 Mn N1 106.51(10) . . ?
N2 Mn N1 72.67(6) . . ?
N3 Mn N1 106.51(10) 2 2 ?
N3 Mn N1 94.72(10) . 2 ?
N2 Mn N1 72.67(6) . 2 ?
N1 Mn N1 145.33(13) . 2 ?
C1 N1 C5 118.2(3) . . ?
C1 N1 Mn 124.3(2) . . ?
C5 N1 Mn 117.4(2) . . ?
C6 N2 C6 121.2(3) . 2 ?
C6 N2 Mn 119.40(17) . . ?
C6 N2 Mn 119.40(17) 2 . ?
C9 N3 Mn 162.5(3) . . ?
N1 C1 C2 123.7(3) . . ?
C1 C2 C3 117.7(4) . . ?
C2 C3 C4 120.1(5) . . ?
C3 C4 C5 119.2(4) . . ?
N1 C5 C4 121.0(3) . . ?
N1 C5 C6 115.2(3) . . ?
C4 C5 C6 123.9(3) . . ?
N2 C6 C7 120.6(3) . . ?
N2 C6 C5 115.3(3) . . ?
C7 C6 C5 124.0(3) . . ?
C8 C7 C6 118.5(4) . . ?
C7 C8 C7 120.5(5) 2 . ?
N3 C9 S 178.9(3) . . ?

loop_
_geom_bond_atom_site_label_1
_geom_bond_atom_site_label_2
_geom_bond_distance
_geom_bond_site_symmetry_2
_geom_bond_publ_flag
Mn N3 2.062(3) 2 ?
Mn N3 2.062(3) . ?
Mn N2 2.192(3) . ?
Mn N1 2.241(3) . ?
Mn N1 2.241(3) 2 ?
S C9 1.612(4) . ?
N1 C1 1.332(4) . ?
N1 C5 1.345(3) . ?
N2 C6 1.336(3) . ?
N2 C6 1.336(3) 2 ?
N3 C9 1.156(4) . ?
C1 C2 1.361(5) . ?
C2 C3 1.365(5) . ?
C3 C4 1.366(5) . ?
C4 C5 1.378(4) . ?
C5 C6 1.483(4) . ?
C6 C7 1.384(4) . ?
C7 C8 1.376(4) . ?
C8 C7 1.376(4) 2 ?
